data_7101473
loop_
_publ_author_name
D.D'Souza
T.J.J.Muller
F.Rominger

_publ_section_title
;
Coupling-Isomerization-Claisen Sequences - Mechanistic Dichotomies in
Hetero Domino Reactions
;
_journal_issue 39
_journal_name_full 'Chemical Communications'
_journal_paper_doi 10.1039/b609669g
_journal_year 2006
_chemical_formula_sum 'C35 H24 Cl N O'
_chemical_formula_weight 510.00
_chemical_name_common 'in paper 4b'
_chemical_name_systematic
;
?
;
_space_group_IT_number 2
_symmetry_cell_setting triclinic
_symmetry_space_group_name_Hall '-P 1'
_symmetry_space_group_name_H-M 'P -1'
_atom_sites_solution_hydrogens geom
_atom_sites_solution_primary direct
_atom_sites_solution_secondary difmap
_audit_creation_method SHELXL-97
_cell_angle_alpha 71.9000(10)
_cell_angle_beta 89.3550(10)
_cell_angle_gamma 77.0850(10)
_cell_formula_units_Z 2
_cell_length_a 9.1420(3)
_cell_length_b 11.3244(4)
_cell_length_c 14.2565(5)
_cell_measurement_temperature 200(2)
_cell_volume 1364.72(8)
_computing_cell_refinement 'Bruker SMART'
_computing_data_collection 'Bruker SMART'
_computing_data_reduction 'Bruker SHELXTL'
_computing_molecular_graphics 'Bruker SHELXTL'
_computing_publication_material 'Bruker SHELXTL'
_computing_structure_refinement 'SHELXL-97 (Sheldrick, 1997)'
_computing_structure_solution 'SHELXS-97 (Sheldrick, 1990)'
_diffrn_ambient_temperature 200(2)
_diffrn_measured_fraction_theta_full 0.991
_diffrn_measured_fraction_theta_max 0.991
_diffrn_measurement_device_type 'CCD area detector'
_diffrn_measurement_method 'phi and omega scans'
_diffrn_radiation_monochromator graphite
_diffrn_radiation_source 'fine-focus sealed tube'
_diffrn_radiation_type MoK\a
_diffrn_radiation_wavelength 0.71073
_diffrn_reflns_av_R_equivalents 0.0405
_diffrn_reflns_av_sigmaI/netI 0.0639
_diffrn_reflns_limit_h_max 11
_diffrn_reflns_limit_h_min -11
_diffrn_reflns_limit_k_max 14
_diffrn_reflns_limit_k_min -14
_diffrn_reflns_limit_l_max 18
_diffrn_reflns_limit_l_min -18
_diffrn_reflns_number 14158
_diffrn_reflns_theta_full 27.47
_diffrn_reflns_theta_max 27.47
_diffrn_reflns_theta_min 1.94
_exptl_absorpt_coefficient_mu 0.168
_exptl_absorpt_correction_T_max 0.9768
_exptl_absorpt_correction_T_min 0.9481
_exptl_absorpt_correction_type multi-scan
_exptl_absorpt_process_details 'Blessing, Acta Cryst. (1995) A51 33-38.'
_exptl_crystal_colour colorless
_exptl_crystal_density_diffrn 1.241
_exptl_crystal_density_method 'not measured'
_exptl_crystal_description polyhedron
_exptl_crystal_F_000 532
_exptl_crystal_size_max 0.32
_exptl_crystal_size_mid 0.22
_exptl_crystal_size_min 0.14
_refine_diff_density_max 0.178
_refine_diff_density_min -0.448
_refine_diff_density_rms 0.039
_refine_ls_extinction_method none
_refine_ls_goodness_of_fit_ref 1.011
_refine_ls_hydrogen_treatment constr
_refine_ls_matrix_type full
_refine_ls_number_parameters 343
_refine_ls_number_reflns 6191
_refine_ls_number_restraints 0
_refine_ls_restrained_S_all 1.011
_refine_ls_R_factor_all 0.1021
_refine_ls_R_factor_gt 0.0487
_refine_ls_shift/su_max 0.001
_refine_ls_shift/su_mean 0.000
_refine_ls_structure_factor_coef Fsqd
_refine_ls_weighting_details 'calc w=1/[\s^2^(Fo^2^)+(0.0512P)^2^+0.2107P] where P=(Fo^2^+2Fc^2^)/3'
_refine_ls_weighting_scheme calc
_refine_ls_wR_factor_gt 0.1072
_refine_ls_wR_factor_ref 0.1259
_reflns_number_gt 3612
_reflns_number_total 6191
_reflns_threshold_expression >2sigma(I)
_cod_data_source_file b609669g.txt
_cod_depositor_comments
;
The following automatic conversions were performed:
'_symmetry_cell_setting' value 'Triclinic' changed to 'triclinic'
according to '/home/saulius/struct/CIF-dictionaries/cif_core.dic'
dictionary named 'cif_core.dic' version 2.4.1 from 2010-06-29.

Automatic conversion script
Id: cif_fix_enum 1527 2010-12-29 10:47:43Z saulius 
;
_cod_original_sg_symbol_H-M P-1
_cod_database_code 7101473

loop_
_symmetry_equiv_pos_as_xyz
'x, y, z'
'-x, -y, -z'

loop_
_atom_site_label
_atom_site_type_symbol
_atom_site_fract_x
_atom_site_fract_y
_atom_site_fract_z
_atom_site_U_iso_or_equiv
_atom_site_adp_type
_atom_site_occupancy
_atom_site_symmetry_multiplicity
_atom_site_calc_flag
_atom_site_refinement_flags
Cl1 Cl 0.67377(8) 0.76816(6) 0.06127(5) 0.0770(2) Uani 1 1 d .
C1 C 0.7005(2) 1.11509(17) 0.30087(14) 0.0354(4) Uani 1 1 d .
O1 O 0.63719(15) 1.09488(12) 0.37834(10) 0.0462(4) Uani 1 1 d .
C2 C 0.7729(2) 1.22644(16) 0.26754(13) 0.0322(4) Uani 1 1 d .
C3 C 0.8994(2) 1.21573(17) 0.21897(13) 0.0363(4) Uani 1 1 d .
H3 H 0.9322 1.1372 0.2056 0.044 Uiso 1 1 calc R
C4 C 0.86330(19) 1.23862(16) 0.46190(13) 0.0316(4) Uani 1 1 d .
H4 H 0.8625 1.1592 0.4453 0.038 Uiso 1 1 calc R
C11 C 0.7038(2) 1.02908(17) 0.23935(14) 0.0357(4) Uani 1 1 d .
C12 C 0.6861(2) 1.07617(19) 0.13732(15) 0.0496(5) Uani 1 1 d .
H12 H 0.6811 1.1641 0.1045 0.060 Uiso 1 1 calc R
C13 C 0.6754(3) 0.9961(2) 0.08247(16) 0.0567(6) Uani 1 1 d .
H13 H 0.6599 1.0293 0.0125 0.068 Uiso 1 1 calc R
C14 C 0.6876(2) 0.8685(2) 0.13021(16) 0.0477(5) Uani 1 1 d .
C15 C 0.7066(2) 0.81907(19) 0.23156(16) 0.0470(5) Uani 1 1 d .
H15 H 0.7151 0.7305 0.2638 0.056 Uiso 1 1 calc R
C16 C 0.7129(2) 0.89977(18) 0.28581(15) 0.0410(5) Uani 1 1 d .
H16 H 0.7236 0.8666 0.3559 0.049 Uiso 1 1 calc R
C21 C 0.70157(19) 1.33796(16) 0.30107(13) 0.0306(4) Uani 1 1 d .
C22 C 0.73937(19) 1.34312(16) 0.39398(13) 0.0313(4) Uani 1 1 d .
C23 C 0.6647(2) 1.44748(17) 0.42222(14) 0.0377(5) Uani 1 1 d .
H23 H 0.6896 1.4522 0.4853 0.045 Uiso 1 1 calc R
C24 C 0.5550(2) 1.54420(17) 0.35989(15) 0.0418(5) Uani 1 1 d .
H24 H 0.5056 1.6146 0.3802 0.050 Uiso 1 1 calc R
C25 C 0.5178(2) 1.53814(18) 0.26859(15) 0.0419(5) Uani 1 1 d .
H25 H 0.4429 1.6045 0.2256 0.050 Uiso 1 1 calc R
C26 C 0.5897(2) 1.43526(17) 0.23956(14) 0.0384(5) Uani 1 1 d .
H26 H 0.5625 1.4308 0.1768 0.046 Uiso 1 1 calc R
C31 C 0.8309(2) 1.20900(17) 0.57102(14) 0.0363(5) Uani 1 1 d .
C32 C 0.9096(2) 1.2418(2) 0.63744(15) 0.0506(6) Uani 1 1 d .
H32 H 0.9862 1.2865 0.6152 0.061 Uiso 1 1 calc R
C33 C 0.8775(3) 1.2099(3) 0.73724(17) 0.0690(7) Uani 1 1 d .
H33 H 0.9323 1.2330 0.7823 0.083 Uiso 1 1 calc R
C34 C 0.7670(3) 1.1452(2) 0.76992(18) 0.0698(8) Uani 1 1 d .
H34 H 0.7457 1.1231 0.8377 0.084 Uiso 1 1 calc R
C35 C 0.6870(3) 1.1123(2) 0.70480(19) 0.0606(7) Uani 1 1 d .
H35 H 0.6104 1.0677 0.7276 0.073 Uiso 1 1 calc R
C36 C 0.7182(2) 1.14419(18) 0.60569(16) 0.0467(5) Uani 1 1 d .
H36 H 0.6622 1.1216 0.5609 0.056 Uiso 1 1 calc R
C41 C 1.0194(2) 1.26316(16) 0.44046(12) 0.0309(4) Uani 1 1 d .
C42 C 1.1403(2) 1.16009(18) 0.45091(14) 0.0391(5) Uani 1 1 d .
H42 H 1.1234 1.0763 0.4700 0.047 Uiso 1 1 calc R
C43 C 1.2845(2) 1.1766(2) 0.43419(15) 0.0456(5) Uani 1 1 d .
H43 H 1.3656 1.1045 0.4421 0.055 Uiso 1 1 calc R
C44 C 1.3110(2) 1.2975(2) 0.40609(14) 0.0438(5) Uani 1 1 d .
H44 H 1.4102 1.3091 0.3952 0.053 Uiso 1 1 calc R
C45 C 1.1925(2) 1.4010(2) 0.39394(15) 0.0476(5) Uani 1 1 d .
H45 H 1.2100 1.4847 0.3736 0.057 Uiso 1 1 calc R
C46 C 1.0479(2) 1.38446(18) 0.41111(14) 0.0420(5) Uani 1 1 d .
H46 H 0.9672 1.4569 0.4027 0.050 Uiso 1 1 calc R
C51 C 0.9950(2) 1.30758(17) 0.18325(13) 0.0345(4) Uani 1 1 d .
C52 C 0.9401(2) 1.43971(18) 0.15387(15) 0.0441(5) Uani 1 1 d .
H52 H 0.8374 1.4742 0.1610 0.053 Uiso 1 1 calc R
C53 C 1.0331(2) 1.52073(19) 0.11470(15) 0.0465(5) Uani 1 1 d .
H53 H 0.9940 1.6105 0.0942 0.056 Uiso 1 1 calc R
C54 C 1.1841(2) 1.47156(19) 0.10508(13) 0.0408(5) Uani 1 1 d .
C55 C 1.2412(2) 1.3411(2) 0.13556(15) 0.0473(5) Uani 1 1 d .
H55 H 1.3447 1.3069 0.1307 0.057 Uiso 1 1 calc R
C56 C 1.1463(2) 1.26093(19) 0.17319(15) 0.0442(5) Uani 1 1 d .
H56 H 1.1856 1.1712 0.1928 0.053 Uiso 1 1 calc R
C57 C 1.2789(2) 1.5571(2) 0.05887(15) 0.0508(6) Uani 1 1 d .
N57 N 1.3529(2) 1.6246(2) 0.02122(16) 0.0763(7) Uani 1 1 d .

loop_
_atom_site_aniso_label
_atom_site_aniso_U_11
_atom_site_aniso_U_22
_atom_site_aniso_U_33
_atom_site_aniso_U_23
_atom_site_aniso_U_13
_atom_site_aniso_U_12
Cl1 0.1038(6) 0.0590(4) 0.0779(5) -0.0394(3) -0.0092(4) -0.0124(4)
C1 0.0309(10) 0.0313(10) 0.0414(11) -0.0088(9) 0.0014(9) -0.0054(8)
O1 0.0503(9) 0.0417(8) 0.0496(9) -0.0143(7) 0.0174(7) -0.0173(7)
C2 0.0338(11) 0.0292(10) 0.0332(10) -0.0089(8) 0.0025(8) -0.0084(8)
C3 0.0412(12) 0.0309(10) 0.0388(11) -0.0129(9) 0.0064(9) -0.0098(9)
C4 0.0324(10) 0.0255(9) 0.0361(10) -0.0093(8) 0.0023(8) -0.0058(8)
C11 0.0329(11) 0.0313(10) 0.0425(12) -0.0100(9) 0.0016(8) -0.0093(8)
C12 0.0680(15) 0.0335(11) 0.0455(13) -0.0067(10) -0.0017(11) -0.0160(10)
C13 0.0815(17) 0.0500(14) 0.0395(12) -0.0115(11) -0.0019(11) -0.0203(12)
C14 0.0510(13) 0.0433(12) 0.0554(14) -0.0240(11) 0.0015(10) -0.0125(10)
C15 0.0520(13) 0.0328(11) 0.0559(14) -0.0121(10) 0.0019(10) -0.0116(10)
C16 0.0423(12) 0.0362(11) 0.0424(11) -0.0077(9) 0.0015(9) -0.0115(9)
C21 0.0277(10) 0.0274(9) 0.0361(10) -0.0068(8) 0.0055(8) -0.0095(8)
C22 0.0276(10) 0.0274(9) 0.0373(11) -0.0074(8) 0.0049(8) -0.0072(8)
C23 0.0399(11) 0.0317(10) 0.0399(11) -0.0105(9) 0.0060(9) -0.0064(9)
C24 0.0416(12) 0.0265(10) 0.0519(13) -0.0098(9) 0.0117(10) -0.0007(9)
C25 0.0333(11) 0.0336(11) 0.0465(13) -0.0005(9) 0.0020(9) -0.0003(9)
C26 0.0366(11) 0.0368(11) 0.0371(11) -0.0058(9) 0.0004(9) -0.0074(9)
C31 0.0334(11) 0.0283(10) 0.0387(11) -0.0047(8) 0.0041(9) 0.0016(8)
C32 0.0486(13) 0.0594(14) 0.0400(12) -0.0130(11) 0.0051(10) -0.0087(11)
C33 0.0713(18) 0.0896(19) 0.0398(14) -0.0201(13) 0.0020(13) -0.0060(16)
C34 0.0692(18) 0.0739(18) 0.0423(14) -0.0003(13) 0.0174(13) 0.0053(15)
C35 0.0524(15) 0.0467(13) 0.0614(16) 0.0037(12) 0.0223(13) 0.0013(11)
C36 0.0427(12) 0.0365(11) 0.0533(13) -0.0071(10) 0.0109(10) -0.0044(10)
C41 0.0334(10) 0.0319(10) 0.0267(9) -0.0084(8) 0.0019(8) -0.0076(8)
C42 0.0357(11) 0.0322(10) 0.0437(12) -0.0043(9) 0.0077(9) -0.0077(9)
C43 0.0335(12) 0.0439(12) 0.0492(12) -0.0047(10) 0.0082(9) -0.0032(9)
C44 0.0336(11) 0.0547(13) 0.0425(12) -0.0103(10) 0.0074(9) -0.0164(10)
C45 0.0479(13) 0.0402(12) 0.0580(14) -0.0135(10) 0.0030(11) -0.0201(10)
C46 0.0373(12) 0.0348(11) 0.0539(13) -0.0147(10) 0.0022(10) -0.0075(9)
C51 0.0413(12) 0.0351(10) 0.0308(10) -0.0127(8) 0.0087(8) -0.0134(9)
C52 0.0429(12) 0.0388(11) 0.0488(12) -0.0099(10) 0.0105(10) -0.0120(10)
C53 0.0549(14) 0.0346(11) 0.0462(12) -0.0049(9) 0.0049(10) -0.0142(10)
C54 0.0446(13) 0.0473(12) 0.0306(10) -0.0056(9) 0.0000(9) -0.0201(10)
C55 0.0384(12) 0.0489(13) 0.0530(13) -0.0117(11) 0.0070(10) -0.0136(10)
C56 0.0435(13) 0.0371(11) 0.0520(13) -0.0134(10) 0.0101(10) -0.0107(10)
C57 0.0485(14) 0.0537(14) 0.0414(12) 0.0040(10) -0.0109(10) -0.0206(11)
N57 0.0656(14) 0.0744(14) 0.0710(14) 0.0185(11) -0.0143(11) -0.0379(12)

loop_
_atom_type_symbol
_atom_type_description
_atom_type_scat_dispersion_real
_atom_type_scat_dispersion_imag
_atom_type_scat_source
C C 0.0033 0.0016 'International Tables Vol C Tables 4.2.6.8 and 6.1.1.4'
H H 0.0000 0.0000 'International Tables Vol C Tables 4.2.6.8 and 6.1.1.4'
N N 0.0061 0.0033 'International Tables Vol C Tables 4.2.6.8 and 6.1.1.4'
O O 0.0106 0.0060 'International Tables Vol C Tables 4.2.6.8 and 6.1.1.4'
Cl Cl 0.1484 0.1585 'International Tables Vol C Tables 4.2.6.8 and 6.1.1.4'

loop_
_geom_angle_atom_site_label_1
_geom_angle_atom_site_label_2
_geom_angle_atom_site_label_3
_geom_angle
O1 C1 C11 119.63(16)
O1 C1 C2 119.97(16)
C11 C1 C2 120.39(16)
C3 C2 C1 119.28(16)
C3 C2 C21 125.61(16)
C1 C2 C21 114.86(15)
C2 C3 C51 129.70(17)
C41 C4 C31 113.43(15)
C41 C4 C22 112.54(14)
C31 C4 C22 112.82(14)
C12 C11 C16 118.80(18)
C12 C11 C1 121.70(16)
C16 C11 C1 119.30(17)
C11 C12 C13 120.52(19)
C14 C13 C12 119.4(2)
C13 C14 C15 121.25(19)
C13 C14 Cl1 119.31(17)
C15 C14 Cl1 119.42(16)
C14 C15 C16 119.10(19)
C15 C16 C11 120.94(19)
C22 C21 C26 119.57(16)
C22 C21 C2 121.46(15)
C26 C21 C2 118.89(16)
C21 C22 C23 118.62(16)
C21 C22 C4 120.44(15)
C23 C22 C4 120.91(16)
C24 C23 C22 121.18(18)
C25 C24 C23 119.87(17)
C24 C25 C26 119.82(18)
C25 C26 C21 120.92(18)
C32 C31 C36 118.37(19)
C32 C31 C4 122.99(18)
C36 C31 C4 118.63(18)
C31 C32 C33 120.7(2)
C34 C33 C32 120.0(2)
C33 C34 C35 120.2(2)
C34 C35 C36 120.0(2)
C35 C36 C31 120.8(2)
C42 C41 C46 117.69(17)
C42 C41 C4 119.03(16)
C46 C41 C4 123.28(16)
C43 C42 C41 121.49(18)
C44 C43 C42 120.05(19)
C45 C44 C43 119.40(18)
C44 C45 C46 120.55(19)
C45 C46 C41 120.81(18)
C56 C51 C52 117.90(17)
C56 C51 C3 118.55(16)
C52 C51 C3 123.46(17)
C53 C52 C51 120.73(19)
C52 C53 C54 120.24(19)
C55 C54 C53 119.86(18)
C55 C54 C57 120.27(19)
C53 C54 C57 119.81(19)
C54 C55 C56 119.34(19)
C55 C56 C51 121.91(18)
N57 C57 C54 179.1(2)

loop_
_geom_bond_atom_site_label_1
_geom_bond_atom_site_label_2
_geom_bond_distance
Cl1 C14 1.742(2)
C1 O1 1.223(2)
C1 C11 1.495(3)
C1 C2 1.499(2)
C2 C3 1.343(2)
C2 C21 1.499(2)
C3 C51 1.474(2)
C4 C41 1.524(2)
C4 C31 1.527(2)
C4 C22 1.528(2)
C11 C12 1.382(3)
C11 C16 1.391(3)
C12 C13 1.387(3)
C13 C14 1.372(3)
C14 C15 1.375(3)
C15 C16 1.379(3)
C21 C22 1.395(2)
C21 C26 1.395(2)
C22 C23 1.398(2)
C23 C24 1.385(3)
C24 C25 1.375(3)
C25 C26 1.383(3)
C31 C32 1.380(3)
C31 C36 1.395(3)
C32 C33 1.400(3)
C33 C34 1.372(4)
C34 C35 1.374(4)
C35 C36 1.389(3)
C41 C42 1.387(2)
C41 C46 1.389(2)
C42 C43 1.381(3)
C43 C44 1.378(3)
C44 C45 1.374(3)
C45 C46 1.385(3)
C51 C56 1.389(3)
C51 C52 1.395(3)
C52 C53 1.377(3)
C53 C54 1.391(3)
C54 C55 1.380(3)
C54 C57 1.446(3)
C55 C56 1.380(3)
C57 N57 1.139(3)

loop_
_cod_related_entry_id
_cod_related_entry_database
_cod_related_entry_code
1 ChemSpider 10150339
